data_4519099
loop_
_publ_author_name
'Simlandy, Amit Kumar'
'Lyu, Mao-Yun'
'Brown, M. Kevin'

_publ_section_title
;
 Catalytic Arylboration of Spirocyclic Cyclobutenes: Rapid Access to
 Highly Substituted Spiro[3.n]alkanes
;
_journal_issue 20
_journal_name_full 'ACS Catalysis'
_journal_page_first 12815
_journal_page_last 12820
_journal_paper_doi 10.1021/acscatal.1c03491
_journal_volume 11
_journal_year 2021
_chemical_formula_moiety 'C24 H36 B N O4'
_chemical_formula_sum 'C24 H36 B N O4'
_chemical_formula_weight 413.35
_space_group_crystal_system triclinic
_space_group_IT_number 2
_space_group_name_Hall '-P 1'
_space_group_name_H-M_alt 'P -1'
_atom_sites_solution_hydrogens geom
_atom_sites_solution_primary intrinsic
_atom_sites_solution_secondary difmap
_audit_creation_method SHELXL-2018/3
_cell_angle_alpha 112.8490(10)
_cell_angle_beta 92.5750(10)
_cell_angle_gamma 92.4840(10)
_cell_formula_units_Z 2
_cell_length_a 9.9066(4)
_cell_length_b 11.0766(4)
_cell_length_c 11.6203(5)
_cell_measurement_reflns_used 9203
_cell_measurement_temperature 173(2)
_cell_measurement_theta_max 26.23
_cell_measurement_theta_min 2.78
_cell_volume 1171.31(8)
_computing_cell_refinement 'SAINT V8.38A (BrukerNano, 2017)'
_computing_data_collection 'BIS v6.2.9 (BrukerNano, 2018)'
_computing_data_reduction 'SAINT V8.38A (BrukerNano, 2017)'
_computing_molecular_graphics
;
C. B. H&#x00C3;&#x00BC;bschle, G. M. Sheldrick and B. Dittrich
"ShelXle: a Qt graphical user interface for SHELXL"
J. Appl. Cryst., 44, (2011) 1281-1284.
;
_computing_publication_material 'APEX3 v2018.1-0 (BrukerNano, 2018)'
_computing_structure_refinement 'SHELXL-2018/3 (Sheldrick, 2018)'
_computing_structure_solution 'XT, VERSION 2014/5'
_diffrn_ambient_temperature 173(2)
_diffrn_detector_area_resol_mean 7.3910
_diffrn_measured_fraction_theta_full 1.000
_diffrn_measured_fraction_theta_max 1.000
_diffrn_measurement_details '1 deg frames measured for 2 s at detector distance of 40 mm'
_diffrn_measurement_device_type 'Bruker D8 VENTURE'
_diffrn_measurement_method '\w and \f scans'
_diffrn_radiation_monochromator 'multilayer mirror'
_diffrn_radiation_type MoK\a
_diffrn_radiation_wavelength 0.71073
_diffrn_reflns_av_R_equivalents 0.0835
_diffrn_reflns_av_unetI/netI 0.0360
_diffrn_reflns_Laue_measured_fraction_full 1.000
_diffrn_reflns_Laue_measured_fraction_max 1.000
_diffrn_reflns_limit_h_max 12
_diffrn_reflns_limit_h_min -12
_diffrn_reflns_limit_k_max 13
_diffrn_reflns_limit_k_min -13
_diffrn_reflns_limit_l_max 14
_diffrn_reflns_limit_l_min -14
_diffrn_reflns_number 51225
_diffrn_reflns_point_group_measured_fraction_full 1.000
_diffrn_reflns_point_group_measured_fraction_max 1.000
_diffrn_reflns_theta_full 25.242
_diffrn_reflns_theta_max 26.410
_diffrn_reflns_theta_min 1.906
_diffrn_source 'microfocus sealed tube'
_diffrn_source_type 'Incoatec I\mS 3.0'
_exptl_absorpt_coefficient_mu 0.078
_exptl_absorpt_correction_T_max 0.7454
_exptl_absorpt_correction_T_min 0.7008
_exptl_absorpt_correction_type multi-scan
_exptl_absorpt_process_details
;
L. Krause, R. Herbst-Irmer, G.M. Sheldrick, D. Stalke,
"Comparison of silver and molybdenum microfocus X-ray sources for 
single-crystal structure determination"
J. Appl. Cryst. (2015), 48, 3-10.
doi:10.1107/S1600576714022985
;
_exptl_crystal_colour colourless
_exptl_crystal_density_diffrn 1.172
_exptl_crystal_description 'irregular block'
_exptl_crystal_F_000 448
_exptl_crystal_size_max 0.301
_exptl_crystal_size_mid 0.175
_exptl_crystal_size_min 0.143
_refine_diff_density_max 0.214
_refine_diff_density_min -0.210
_refine_diff_density_rms 0.040
_refine_ls_extinction_method none
_refine_ls_goodness_of_fit_ref 1.021
_refine_ls_hydrogen_treatment constr
_refine_ls_matrix_type full
_refine_ls_number_parameters 278
_refine_ls_number_reflns 4810
_refine_ls_number_restraints 0
_refine_ls_restrained_S_all 1.021
_refine_ls_R_factor_all 0.0740
_refine_ls_R_factor_gt 0.0458
_refine_ls_shift/su_max 0.000
_refine_ls_shift/su_mean 0.000
_refine_ls_structure_factor_coef Fsqd
_refine_ls_weighting_details 'w=1/[\s^2^(Fo^2^)+(0.0487P)^2^+0.3842P] where P=(Fo^2^+2Fc^2^)/3'
_refine_ls_weighting_scheme calc
_refine_ls_wR_factor_gt 0.1031
_refine_ls_wR_factor_ref 0.1180
_reflns_Friedel_coverage 0.000
_reflns_number_gt 3432
_reflns_number_total 4810
_reflns_threshold_expression 'I > 2\s(I)'
_cod_data_source_file cs1c03491_si_002.cif
_cod_data_source_block 21173
_cod_database_code 4519099
_shelx_shelxl_version_number 2018/3
_shelx_space_group_comment
;
The symmetry employed for this shelxl refinement is uniquely defined
by the following loop, which should always be used as a source of
symmetry information in preference to the above space-group names.
They are only intended as comments.
;
_shelx_estimated_absorpt_t_min 0.977
_shelx_estimated_absorpt_t_max 0.989

loop_
_space_group_symop_operation_xyz
'x, y, z'
'-x, -y, -z'

loop_
_atom_site_label
_atom_site_type_symbol
_atom_site_fract_x
_atom_site_fract_y
_atom_site_fract_z
_atom_site_U_iso_or_equiv
_atom_site_adp_type
_atom_site_occupancy
_atom_site_site_symmetry_order
_atom_site_calc_flag
_atom_site_refinement_flags_posn
_atom_site_refinement_flags_adp
_atom_site_refinement_flags_occupancy
_atom_site_disorder_assembly
_atom_site_disorder_group
O1 O 0.63228(12) 0.53378(11) 0.33336(11) 0.0366(3) Uani 1 1 d . . . . .
O2 O 0.58908(13) 0.31577(11) 0.21296(13) 0.0427(3) Uani 1 1 d . . . . .
O3 O -0.01970(11) 0.86700(11) 0.09704(10) 0.0324(3) Uani 1 1 d . . . . .
O4 O -0.02924(11) 0.84621(11) 0.28466(10) 0.0317(3) Uani 1 1 d . . . . .
N1 N 0.45408(14) 0.46906(13) 0.19653(14) 0.0351(3) Uani 1 1 d . . . . .
B1 B 0.01931(18) 0.79970(19) 0.16835(18) 0.0292(4) Uani 1 1 d . . . . .
C1 C 0.29444(15) 0.59274(15) 0.14201(15) 0.0278(4) Uani 1 1 d . . . . .
C2 C 0.42179(16) 0.60506(15) 0.22641(16) 0.0304(4) Uani 1 1 d . . . . .
H2A H 0.496759 0.655035 0.207468 0.036 Uiso 1 1 calc R U . . .
H2AB H 0.403820 0.649318 0.315817 0.036 Uiso 1 1 calc R U . . .
C3 C 0.36480(18) 0.37466(17) 0.09485(18) 0.0403(5) Uani 1 1 d . . . . .
H3A H 0.292968 0.334049 0.127384 0.048 Uiso 1 1 calc R U . . .
H3AB H 0.416163 0.304799 0.035963 0.048 Uiso 1 1 calc R U . . .
C4 C 0.30624(17) 0.46099(16) 0.03324(17) 0.0355(4) Uani 1 1 d . . . . .
H4A H 0.216381 0.423856 -0.009784 0.043 Uiso 1 1 calc R U . . .
H4AB H 0.367248 0.470677 -0.028253 0.043 Uiso 1 1 calc R U . . .
C5 C 0.26202(16) 0.70452(15) 0.09767(15) 0.0283(4) Uani 1 1 d . . . . .
H5 H 0.277276 0.678226 0.006891 0.034 Uiso 1 1 calc R U . . .
C6 C 0.10836(16) 0.67942(16) 0.11720(16) 0.0302(4) Uani 1 1 d . . . . .
H6 H 0.064091 0.615340 0.036138 0.036 Uiso 1 1 calc R U . . .
C7 C 0.15400(16) 0.60282(17) 0.19718(17) 0.0339(4) Uani 1 1 d . . . . .
H7A H 0.103116 0.516968 0.174590 0.041 Uiso 1 1 calc R U . . .
H7AB H 0.156702 0.654856 0.288505 0.041 Uiso 1 1 calc R U . . .
C8 C 0.56112(17) 0.42967(16) 0.24528(16) 0.0317(4) Uani 1 1 d . . . . .
C9 C 0.75717(18) 0.51355(18) 0.39517(18) 0.0385(4) Uani 1 1 d . . . . .
C10 C 0.7251(2) 0.4308(3) 0.4688(2) 0.0671(7) Uani 1 1 d . . . . .
H10A H 0.652604 0.468771 0.523906 0.101 Uiso 1 1 calc R U . . .
H10B H 0.806181 0.428793 0.519349 0.101 Uiso 1 1 calc R U . . .
H10C H 0.695623 0.341282 0.410978 0.101 Uiso 1 1 calc R U . . .
C11 C 0.8583(2) 0.4530(3) 0.2994(2) 0.0621(6) Uani 1 1 d . . . . .
H11A H 0.946047 0.453545 0.342141 0.093 Uiso 1 1 calc R U . . .
H11B H 0.868158 0.503729 0.247112 0.093 Uiso 1 1 calc R U . . .
H11C H 0.826512 0.362336 0.246701 0.093 Uiso 1 1 calc R U . . .
C12 C 0.8071(3) 0.6515(2) 0.4796(3) 0.0773(8) Uani 1 1 d . . . . .
H12A H 0.891072 0.649399 0.526460 0.116 Uiso 1 1 calc R U . . .
H12B H 0.738342 0.692004 0.538239 0.116 Uiso 1 1 calc R U . . .
H12C H 0.824344 0.702938 0.428951 0.116 Uiso 1 1 calc R U . . .
C13 C 0.32478(15) 0.84056(16) 0.17412(15) 0.0275(4) Uani 1 1 d . . . . .
C14 C 0.38132(16) 0.91442(17) 0.11325(17) 0.0333(4) Uani 1 1 d . . . . .
H14 H 0.382808 0.876842 0.024657 0.040 Uiso 1 1 calc R U . . .
C15 C 0.43535(18) 1.04111(18) 0.17849(19) 0.0398(4) Uani 1 1 d . . . . .
H15 H 0.471161 1.090499 0.134535 0.048 Uiso 1 1 calc R U . . .
C16 C 0.43751(18) 1.09611(18) 0.30700(19) 0.0412(5) Uani 1 1 d . . . . .
H16 H 0.475669 1.183007 0.351964 0.049 Uiso 1 1 calc R U . . .
C17 C 0.38390(18) 1.02436(17) 0.37044(18) 0.0387(4) Uani 1 1 d . . . . .
H17 H 0.385829 1.061734 0.459250 0.046 Uiso 1 1 calc R U . . .
C18 C 0.32730(17) 0.89791(16) 0.30461(16) 0.0336(4) Uani 1 1 d . . . . .
H18 H 0.289724 0.849634 0.348862 0.040 Uiso 1 1 calc R U . . .
C19 C -0.08137(17) 0.98446(16) 0.18030(16) 0.0311(4) Uani 1 1 d . . . . .
C20 C -0.12835(17) 0.94130(16) 0.28494(16) 0.0311(4) Uani 1 1 d . . . . .
C21 C 0.0302(2) 1.09463(18) 0.2249(2) 0.0446(5) Uani 1 1 d . . . . .
H21A H 0.103124 1.071995 0.271277 0.067 Uiso 1 1 calc R U . . .
H21B H -0.006849 1.176269 0.279748 0.067 Uiso 1 1 calc R U . . .
H21C H 0.066063 1.106514 0.152541 0.067 Uiso 1 1 calc R U . . .
C22 C -0.19410(19) 1.01753(19) 0.10732(17) 0.0406(4) Uani 1 1 d . . . . .
H22A H -0.243547 1.088637 0.164763 0.061 Uiso 1 1 calc R U . . .
H22B H -0.256292 0.939789 0.065130 0.061 Uiso 1 1 calc R U . . .
H22C H -0.155438 1.045564 0.044821 0.061 Uiso 1 1 calc R U . . .
C23 C -0.1234(2) 1.05044(19) 0.41375(17) 0.0448(5) Uani 1 1 d . . . . .
H23A H -0.150364 1.014309 0.474659 0.067 Uiso 1 1 calc R U . . .
H23B H -0.185496 1.116674 0.413068 0.067 Uiso 1 1 calc R U . . .
H23C H -0.030997 1.091059 0.436989 0.067 Uiso 1 1 calc R U . . .
C24 C -0.26572(17) 0.86622(18) 0.25390(18) 0.0395(4) Uani 1 1 d . . . . .
H24A H -0.280062 0.824374 0.313173 0.059 Uiso 1 1 calc R U . . .
H24B H -0.269265 0.798785 0.168656 0.059 Uiso 1 1 calc R U . . .
H24C H -0.336635 0.926967 0.259816 0.059 Uiso 1 1 calc R U . . .

loop_
_atom_site_aniso_label
_atom_site_aniso_U_11
_atom_site_aniso_U_22
_atom_site_aniso_U_33
_atom_site_aniso_U_23
_atom_site_aniso_U_13
_atom_site_aniso_U_12
O1 0.0338(7) 0.0293(6) 0.0426(7) 0.0107(5) -0.0090(5) 0.0034(5)
O2 0.0415(7) 0.0258(7) 0.0585(9) 0.0149(6) -0.0078(6) 0.0035(5)
O3 0.0336(6) 0.0332(6) 0.0296(6) 0.0102(5) 0.0037(5) 0.0101(5)
O4 0.0292(6) 0.0345(6) 0.0321(6) 0.0132(5) 0.0009(5) 0.0103(5)
N1 0.0306(8) 0.0233(7) 0.0454(9) 0.0080(7) -0.0077(6) 0.0031(6)
B1 0.0218(9) 0.0309(10) 0.0308(10) 0.0082(8) -0.0023(7) -0.0001(8)
C1 0.0230(8) 0.0253(8) 0.0326(9) 0.0087(7) 0.0012(7) 0.0029(6)
C2 0.0280(9) 0.0241(8) 0.0363(9) 0.0088(7) -0.0002(7) 0.0040(7)
C3 0.0342(10) 0.0266(9) 0.0522(12) 0.0082(8) -0.0102(8) 0.0007(7)
C4 0.0290(9) 0.0286(9) 0.0409(10) 0.0053(8) -0.0039(7) 0.0045(7)
C5 0.0269(8) 0.0292(9) 0.0273(8) 0.0090(7) 0.0037(6) 0.0039(7)
C6 0.0241(8) 0.0285(9) 0.0343(9) 0.0086(7) -0.0016(7) 0.0008(7)
C7 0.0271(9) 0.0316(9) 0.0445(10) 0.0164(8) 0.0051(7) 0.0021(7)
C8 0.0286(9) 0.0267(9) 0.0396(10) 0.0127(8) 0.0028(7) 0.0010(7)
C9 0.0352(10) 0.0349(10) 0.0466(11) 0.0185(9) -0.0105(8) 0.0026(8)
C10 0.0598(15) 0.0909(18) 0.0694(16) 0.0545(15) -0.0130(12) -0.0043(13)
C11 0.0308(11) 0.0800(17) 0.0755(16) 0.0306(14) -0.0008(10) 0.0055(11)
C12 0.0778(17) 0.0456(13) 0.0878(19) 0.0100(13) -0.0505(15) 0.0010(12)
C13 0.0218(8) 0.0283(8) 0.0328(9) 0.0120(7) 0.0028(6) 0.0054(6)
C14 0.0266(9) 0.0388(10) 0.0402(10) 0.0211(8) 0.0034(7) 0.0061(7)
C15 0.0308(9) 0.0372(10) 0.0591(13) 0.0271(10) 0.0050(8) 0.0020(8)
C16 0.0292(9) 0.0287(9) 0.0602(13) 0.0117(9) 0.0008(8) -0.0011(7)
C17 0.0374(10) 0.0327(10) 0.0393(10) 0.0064(8) 0.0029(8) 0.0052(8)
C18 0.0335(9) 0.0314(9) 0.0362(10) 0.0128(8) 0.0069(7) 0.0034(7)
C19 0.0307(9) 0.0284(9) 0.0313(9) 0.0080(7) 0.0001(7) 0.0091(7)
C20 0.0284(8) 0.0321(9) 0.0305(9) 0.0089(7) 0.0003(7) 0.0101(7)
C21 0.0413(11) 0.0359(10) 0.0548(12) 0.0162(9) 0.0008(9) 0.0026(8)
C22 0.0419(11) 0.0441(11) 0.0378(10) 0.0175(9) -0.0005(8) 0.0145(9)
C23 0.0521(12) 0.0443(11) 0.0316(10) 0.0066(9) 0.0012(8) 0.0171(9)
C24 0.0295(9) 0.0432(11) 0.0466(11) 0.0177(9) 0.0044(8) 0.0078(8)

loop_
_atom_type_symbol
_atom_type_description
_atom_type_scat_dispersion_real
_atom_type_scat_dispersion_imag
_atom_type_scat_source
C C 0.0033 0.0016 'International Tables Vol C Tables 4.2.6.8 and 6.1.1.4'
H H 0.0000 0.0000 'International Tables Vol C Tables 4.2.6.8 and 6.1.1.4'
B B 0.0013 0.0007 'International Tables Vol C Tables 4.2.6.8 and 6.1.1.4'
N N 0.0061 0.0033 'International Tables Vol C Tables 4.2.6.8 and 6.1.1.4'
O O 0.0106 0.0060 'International Tables Vol C Tables 4.2.6.8 and 6.1.1.4'

loop_
_geom_angle_atom_site_label_1
_geom_angle_atom_site_label_2
_geom_angle_atom_site_label_3
_geom_angle
_geom_angle_site_symmetry_1
_geom_angle_site_symmetry_3
_geom_angle_publ_flag
C8 O1 C9 119.61(13) . . ?
B1 O3 C19 106.79(13) . . ?
B1 O4 C20 106.48(13) . . ?
C8 N1 C2 125.95(14) . . ?
C8 N1 C3 120.89(14) . . ?
C2 N1 C3 112.85(13) . . ?
O4 B1 O3 113.57(15) . . ?
O4 B1 C6 124.57(16) . . ?
O3 B1 C6 121.85(15) . . ?
C4 C1 C2 102.91(13) . . ?
C4 C1 C7 112.06(13) . . ?
C2 C1 C7 119.33(14) . . ?
C4 C1 C5 112.77(14) . . ?
C2 C1 C5 120.52(13) . . ?
C7 C1 C5 89.48(12) . . ?
N1 C2 C1 103.85(13) . . ?
N1 C2 H2A 111.0 . . ?
C1 C2 H2A 111.0 . . ?
N1 C2 H2AB 111.0 . . ?
C1 C2 H2AB 111.0 . . ?
H2A C2 H2AB 109.0 . . ?
N1 C3 C4 101.91(13) . . ?
N1 C3 H3A 111.4 . . ?
C4 C3 H3A 111.4 . . ?
N1 C3 H3AB 111.4 . . ?
C4 C3 H3AB 111.4 . . ?
H3A C3 H3AB 109.3 . . ?
C3 C4 C1 104.10(14) . . ?
C3 C4 H4A 110.9 . . ?
C1 C4 H4A 110.9 . . ?
C3 C4 H4AB 110.9 . . ?
C1 C4 H4AB 110.9 . . ?
H4A C4 H4AB 109.0 . . ?
C13 C5 C1 117.90(13) . . ?
C13 C5 C6 115.89(13) . . ?
C1 C5 C6 87.87(12) . . ?
C13 C5 H5 111.1 . . ?
C1 C5 H5 111.1 . . ?
C6 C5 H5 111.1 . . ?
C7 C6 B1 122.40(15) . . ?
C7 C6 C5 88.64(12) . . ?
B1 C6 C5 118.63(13) . . ?
C7 C6 H6 108.5 . . ?
B1 C6 H6 108.5 . . ?
C5 C6 H6 108.5 . . ?
C6 C7 C1 89.17(12) . . ?
C6 C7 H7A 113.8 . . ?
C1 C7 H7A 113.8 . . ?
C6 C7 H7AB 113.8 . . ?
C1 C7 H7AB 113.8 . . ?
H7A C7 H7AB 111.0 . . ?
O2 C8 N1 124.12(16) . . ?
O2 C8 O1 125.35(16) . . ?
N1 C8 O1 110.53(14) . . ?
O1 C9 C12 102.65(14) . . ?
O1 C9 C11 109.93(16) . . ?
C12 C9 C11 110.01(19) . . ?
O1 C9 C10 110.14(15) . . ?
C12 C9 C10 111.7(2) . . ?
C11 C9 C10 112.02(19) . . ?
C9 C10 H10A 109.5 . . ?
C9 C10 H10B 109.5 . . ?
H10A C10 H10B 109.5 . . ?
C9 C10 H10C 109.5 . . ?
H10A C10 H10C 109.5 . . ?
H10B C10 H10C 109.5 . . ?
C9 C11 H11A 109.5 . . ?
C9 C11 H11B 109.5 . . ?
H11A C11 H11B 109.5 . . ?
C9 C11 H11C 109.5 . . ?
H11A C11 H11C 109.5 . . ?
H11B C11 H11C 109.5 . . ?
C9 C12 H12A 109.5 . . ?
C9 C12 H12B 109.5 . . ?
H12A C12 H12B 109.5 . . ?
C9 C12 H12C 109.5 . . ?
H12A C12 H12C 109.5 . . ?
H12B C12 H12C 109.5 . . ?
C14 C13 C18 117.64(15) . . ?
C14 C13 C5 119.23(15) . . ?
C18 C13 C5 123.12(15) . . ?
C15 C14 C13 121.51(17) . . ?
C15 C14 H14 119.2 . . ?
C13 C14 H14 119.2 . . ?
C16 C15 C14 120.17(17) . . ?
C16 C15 H15 119.9 . . ?
C14 C15 H15 119.9 . . ?
C15 C16 C17 119.69(17) . . ?
C15 C16 H16 120.2 . . ?
C17 C16 H16 120.2 . . ?
C16 C17 C18 120.08(18) . . ?
C16 C17 H17 120.0 . . ?
C18 C17 H17 120.0 . . ?
C17 C18 C13 120.89(16) . . ?
C17 C18 H18 119.6 . . ?
C13 C18 H18 119.6 . . ?
O3 C19 C22 109.13(13) . . ?
O3 C19 C21 106.40(13) . . ?
C22 C19 C21 110.02(15) . . ?
O3 C19 C20 101.97(12) . . ?
C22 C19 C20 114.91(14) . . ?
C21 C19 C20 113.68(15) . . ?
O4 C20 C23 109.20(14) . . ?
O4 C20 C24 106.11(13) . . ?
C23 C20 C24 110.27(15) . . ?
O4 C20 C19 102.28(12) . . ?
C23 C20 C19 114.69(15) . . ?
C24 C20 C19 113.56(14) . . ?
C19 C21 H21A 109.5 . . ?
C19 C21 H21B 109.5 . . ?
H21A C21 H21B 109.5 . . ?
C19 C21 H21C 109.5 . . ?
H21A C21 H21C 109.5 . . ?
H21B C21 H21C 109.5 . . ?
C19 C22 H22A 109.5 . . ?
C19 C22 H22B 109.5 . . ?
H22A C22 H22B 109.5 . . ?
C19 C22 H22C 109.5 . . ?
H22A C22 H22C 109.5 . . ?
H22B C22 H22C 109.5 . . ?
C20 C23 H23A 109.5 . . ?
C20 C23 H23B 109.5 . . ?
H23A C23 H23B 109.5 . . ?
C20 C23 H23C 109.5 . . ?
H23A C23 H23C 109.5 . . ?
H23B C23 H23C 109.5 . . ?
C20 C24 H24A 109.5 . . ?
C20 C24 H24B 109.5 . . ?
H24A C24 H24B 109.5 . . ?
C20 C24 H24C 109.5 . . ?
H24A C24 H24C 109.5 . . ?
H24B C24 H24C 109.5 . . ?

loop_
_geom_bond_atom_site_label_1
_geom_bond_atom_site_label_2
_geom_bond_distance
_geom_bond_site_symmetry_2
_geom_bond_publ_flag
O1 C8 1.350(2) . ?
O1 C9 1.472(2) . ?
O2 C8 1.217(2) . ?
O3 B1 1.367(2) . ?
O3 C19 1.4651(19) . ?
O4 B1 1.365(2) . ?
O4 C20 1.4699(19) . ?
N1 C8 1.347(2) . ?
N1 C2 1.462(2) . ?
N1 C3 1.462(2) . ?
B1 C6 1.562(2) . ?
C1 C4 1.529(2) . ?
C1 C2 1.530(2) . ?
C1 C7 1.548(2) . ?
C1 C5 1.555(2) . ?
C2 H2A 0.9900 . ?
C2 H2AB 0.9900 . ?
C3 C4 1.519(3) . ?
C3 H3A 0.9900 . ?
C3 H3AB 0.9900 . ?
C4 H4A 0.9900 . ?
C4 H4AB 0.9900 . ?
C5 C13 1.509(2) . ?
C5 C6 1.578(2) . ?
C5 H5 1.0000 . ?
C6 C7 1.548(2) . ?
C6 H6 1.0000 . ?
C7 H7A 0.9900 . ?
C7 H7AB 0.9900 . ?
C9 C12 1.506(3) . ?
C9 C11 1.507(3) . ?
C9 C10 1.510(3) . ?
C10 H10A 0.9800 . ?
C10 H10B 0.9800 . ?
C10 H10C 0.9800 . ?
C11 H11A 0.9800 . ?
C11 H11B 0.9800 . ?
C11 H11C 0.9800 . ?
C12 H12A 0.9800 . ?
C12 H12B 0.9800 . ?
C12 H12C 0.9800 . ?
C13 C14 1.389(2) . ?
C13 C18 1.397(2) . ?
C14 C15 1.379(2) . ?
C14 H14 0.9500 . ?
C15 C16 1.375(3) . ?
C15 H15 0.9500 . ?
C16 C17 1.382(3) . ?
C16 H16 0.9500 . ?
C17 C18 1.387(2) . ?
C17 H17 0.9500 . ?
C18 H18 0.9500 . ?
C19 C22 1.514(2) . ?
C19 C21 1.523(2) . ?
C19 C20 1.551(2) . ?
C20 C23 1.512(2) . ?
C20 C24 1.516(2) . ?
C21 H21A 0.9800 . ?
C21 H21B 0.9800 . ?
C21 H21C 0.9800 . ?
C22 H22A 0.9800 . ?
C22 H22B 0.9800 . ?
C22 H22C 0.9800 . ?
C23 H23A 0.9800 . ?
C23 H23B 0.9800 . ?
C23 H23C 0.9800 . ?
C24 H24A 0.9800 . ?
C24 H24B 0.9800 . ?
C24 H24C 0.9800 . ?

loop_
_geom_hbond_atom_site_label_D
_geom_hbond_atom_site_label_H
_geom_hbond_atom_site_label_A
_geom_hbond_distance_DH
_geom_hbond_distance_HA
_geom_hbond_distance_DA
_geom_hbond_angle_DHA
_geom_hbond_site_symmetry_A
_geom_hbond_publ_flag
C10 H10C O2 0.98 2.40 2.971(3) 116.9 . yes
C11 H11C O2 0.98 2.37 2.942(3) 116.7 . yes

loop_
_geom_torsion_atom_site_label_1
_geom_torsion_atom_site_label_2
_geom_torsion_atom_site_label_3
_geom_torsion_atom_site_label_4
_geom_torsion
_geom_torsion_site_symmetry_1
_geom_torsion_site_symmetry_2
_geom_torsion_site_symmetry_3
_geom_torsion_site_symmetry_4
_geom_torsion_publ_flag
C20 O4 B1 O3 9.61(18) . . . . ?
C20 O4 B1 C6 -169.04(15) . . . . ?
C19 O3 B1 O4 10.51(18) . . . . ?
C19 O3 B1 C6 -170.80(14) . . . . ?
C8 N1 C2 C1 178.07(16) . . . . ?
C3 N1 C2 C1 4.43(19) . . . . ?
C4 C1 C2 N1 -25.69(17) . . . . ?
C7 C1 C2 N1 99.12(16) . . . . ?
C5 C1 C2 N1 -152.28(14) . . . . ?
C8 N1 C3 C4 -155.21(16) . . . . ?
C2 N1 C3 C4 18.79(19) . . . . ?
N1 C3 C4 C1 -34.36(17) . . . . ?
C2 C1 C4 C3 37.67(17) . . . . ?
C7 C1 C4 C3 -91.77(16) . . . . ?
C5 C1 C4 C3 169.07(13) . . . . ?
C4 C1 C5 C13 -144.31(14) . . . . ?
C2 C1 C5 C13 -22.4(2) . . . . ?
C7 C1 C5 C13 101.90(15) . . . . ?
C4 C1 C5 C6 97.34(14) . . . . ?
C2 C1 C5 C6 -140.73(15) . . . . ?
C7 C1 C5 C6 -16.45(12) . . . . ?
O4 B1 C6 C7 -1.8(3) . . . . ?
O3 B1 C6 C7 179.62(15) . . . . ?
O4 B1 C6 C5 -110.16(19) . . . . ?
O3 B1 C6 C5 71.3(2) . . . . ?
C13 C5 C6 C7 -103.71(15) . . . . ?
C1 C5 C6 C7 16.46(12) . . . . ?
C13 C5 C6 B1 23.0(2) . . . . ?
C1 C5 C6 B1 143.15(15) . . . . ?
B1 C6 C7 C1 -140.06(15) . . . . ?
C5 C6 C7 C1 -16.52(12) . . . . ?
C4 C1 C7 C6 -97.68(15) . . . . ?
C2 C1 C7 C6 142.03(14) . . . . ?
C5 C1 C7 C6 16.77(12) . . . . ?
C2 N1 C8 O2 -175.65(16) . . . . ?
C3 N1 C8 O2 -2.5(3) . . . . ?
C2 N1 C8 O1 3.9(2) . . . . ?
C3 N1 C8 O1 177.09(15) . . . . ?
C9 O1 C8 O2 2.2(3) . . . . ?
C9 O1 C8 N1 -177.39(15) . . . . ?
C8 O1 C9 C12 177.30(18) . . . . ?
C8 O1 C9 C11 60.3(2) . . . . ?
C8 O1 C9 C10 -63.6(2) . . . . ?
C1 C5 C13 C14 135.73(15) . . . . ?
C6 C5 C13 C14 -122.14(16) . . . . ?
C1 C5 C13 C18 -45.3(2) . . . . ?
C6 C5 C13 C18 56.8(2) . . . . ?
C18 C13 C14 C15 -1.5(2) . . . . ?
C5 C13 C14 C15 177.51(15) . . . . ?
C13 C14 C15 C16 1.8(3) . . . . ?
C14 C15 C16 C17 -0.7(3) . . . . ?
C15 C16 C17 C18 -0.5(3) . . . . ?
C16 C17 C18 C13 0.7(3) . . . . ?
C14 C13 C18 C17 0.3(2) . . . . ?
C5 C13 C18 C17 -178.71(16) . . . . ?
B1 O3 C19 C22 -146.51(15) . . . . ?
B1 O3 C19 C21 94.81(16) . . . . ?
B1 O3 C19 C20 -24.55(16) . . . . ?
B1 O4 C20 C23 -145.97(15) . . . . ?
B1 O4 C20 C24 95.19(16) . . . . ?
B1 O4 C20 C19 -24.06(16) . . . . ?
O3 C19 C20 O4 29.20(15) . . . . ?
C22 C19 C20 O4 147.10(14) . . . . ?
C21 C19 C20 O4 -84.88(16) . . . . ?
O3 C19 C20 C23 147.27(14) . . . . ?
C22 C19 C20 C23 -94.83(18) . . . . ?
C21 C19 C20 C23 33.2(2) . . . . ?
O3 C19 C20 C24 -84.67(16) . . . . ?
C22 C19 C20 C24 33.2(2) . . . . ?
C21 C19 C20 C24 161.24(15) . . . . ?
